data_4129300
loop_
_publ_author_name
'Liu, Lujia'
'Telfer, Shane G.'

_publ_section_title
;
 Systematic ligand modulation enhances the moisture stability and gas
 sorption characteristics of quaternary metal-organic frameworks.
;
_journal_issue 11
_journal_name_full 'Journal of the American Chemical Society'
_journal_page_first 3901
_journal_page_last 3909
_journal_paper_doi 10.1021/jacs.5b00365
_journal_volume 137
_journal_year 2015
_chemical_formula_sum 'C83 H90 O13 Zn4'
_chemical_formula_weight 1557.02
_space_group_crystal_system cubic
_space_group_IT_number 200
_space_group_name_Hall '-P 2 2 3'
_space_group_name_H-M_alt 'P m -3'
_atom_sites_solution_hydrogens geom
_audit_creation_method SHELXL-2013
_cell_angle_alpha 90
_cell_angle_beta 90
_cell_angle_gamma 90
_cell_formula_units_Z 6
_cell_length_a 29.9363(5)
_cell_length_b 29.9363(5)
_cell_length_c 29.9363(5)
_cell_measurement_reflns_used 84796
_cell_measurement_temperature 293(2)
_cell_measurement_theta_max 72.01
_cell_measurement_theta_min 6.62
_cell_volume 26828.4(8)
_computing_cell_refinement 'FSProcess in Process-Auto (Rigaku, 1998)'
_computing_data_collection 'CrystalClear (Rigaku, 2005)'
_computing_data_reduction 'FSProcess in Process-Auto (Rigaku, 1998)'
_computing_molecular_graphics 'OLEX (Dolomanov, 2003)'
_computing_publication_material 'SHELXL-97 (Sheldrick, 1997)'
_computing_structure_refinement 'SHELXL-97 (Sheldrick, 1997)'
_computing_structure_solution 'SHELXS-97 (Sheldrick, 2008)'
_diffrn_ambient_temperature 293(2)
_diffrn_detector_area_resol_mean 10
_diffrn_measured_fraction_theta_full 0.997
_diffrn_measured_fraction_theta_max 0.994
_diffrn_measurement_device_type 'Rigaku Spider'
_diffrn_measurement_method \w-scans
_diffrn_radiation_type CuK\a
_diffrn_radiation_wavelength 1.54178
_diffrn_reflns_av_R_equivalents 0.0337
_diffrn_reflns_av_unetI/netI 0.0125
_diffrn_reflns_Laue_measured_fraction_full 0.997
_diffrn_reflns_Laue_measured_fraction_max 0.994
_diffrn_reflns_limit_h_max 35
_diffrn_reflns_limit_h_min -34
_diffrn_reflns_limit_k_max 26
_diffrn_reflns_limit_k_min -36
_diffrn_reflns_limit_l_max 36
_diffrn_reflns_limit_l_min -28
_diffrn_reflns_number 135481
_diffrn_reflns_point_group_measured_fraction_full 0.997
_diffrn_reflns_point_group_measured_fraction_max 0.994
_diffrn_reflns_theta_full 67.679
_diffrn_reflns_theta_max 72.063
_diffrn_reflns_theta_min 6.613
_diffrn_source 'Rigaku MM007 rotating anode'
_exptl_absorpt_coefficient_mu 0.819
_exptl_absorpt_correction_T_max 1.000000
_exptl_absorpt_correction_T_min 0.750040
_exptl_absorpt_correction_type multi-scan
_exptl_absorpt_process_details '(ABSCOR; Higashi, 1995)'
_exptl_crystal_colour 'pale yellow'
_exptl_crystal_density_diffrn 0.578
_exptl_crystal_density_method 'not measured'
_exptl_crystal_description block
_exptl_crystal_F_000 4872
_exptl_crystal_size_max 0.700
_exptl_crystal_size_mid 0.652
_exptl_crystal_size_min 0.586
_refine_diff_density_max 0.261
_refine_diff_density_min -0.247
_refine_diff_density_rms 0.038
_refine_ls_extinction_method none
_refine_ls_goodness_of_fit_ref 1.096
_refine_ls_hydrogen_treatment constr
_refine_ls_matrix_type full
_refine_ls_number_parameters 231
_refine_ls_number_reflns 9304
_refine_ls_number_restraints 4
_refine_ls_restrained_S_all 1.098
_refine_ls_R_factor_all 0.0404
_refine_ls_R_factor_gt 0.0389
_refine_ls_shift/su_max 0.002
_refine_ls_shift/su_mean 0.000
_refine_ls_structure_factor_coef Fsqd
_refine_ls_weighting_details
;
 w=1/[\s^2^(Fo^2^)+(0.0594P)^2^+6.7233P]
 where P=(Fo^2^+2Fc^2^)/3
;
_refine_ls_weighting_scheme calc
_refine_ls_wR_factor_gt 0.1145
_refine_ls_wR_factor_ref 0.1157
_reflns_Friedel_coverage 0.000
_reflns_number_gt 8801
_reflns_number_total 9304
_reflns_threshold_expression 'I > 2\s(I)'
_cod_data_source_file ja5b00365_si_002.cif
_cod_data_source_block MUF-77-Butyl
_cod_original_cell_volume 26828.4(13)
_cod_database_code 4129300
_shelx_space_group_comment
;
The symmetry employed for this shelxl refinement is uniquely defined
by the following loop, which should always be used as a source of
symmetry information in preference to the above space-group names.
They are only intended as comments.
;
_shelx_estimated_absorpt_t_min 0.598
_shelx_estimated_absorpt_t_max 0.645
_shelxl_version_number 2013-2

loop_
_space_group_symop_operation_xyz
'x, y, z'
'z, x, y'
'y, z, x'
'-y, -z, x'
'z, -x, -y'
'-y, z, -x'
'-z, -x, y'
'-z, x, -y'
'y, -z, -x'
'-x, -y, z'
'x, -y, -z'
'-x, y, -z'
'-x, -y, -z'
'-z, -x, -y'
'-y, -z, -x'
'y, z, -x'
'-z, x, y'
'y, -z, x'
'z, x, -y'
'z, -x, y'
'-y, z, x'
'x, y, -z'
'-x, y, z'
'x, -y, z'

loop_
_atom_site_label
_atom_site_type_symbol
_atom_site_fract_x
_atom_site_fract_y
_atom_site_fract_z
_atom_site_U_iso_or_equiv
_atom_site_adp_type
_atom_site_occupancy
_atom_site_site_symmetry_order
_atom_site_calc_flag
_atom_site_refinement_flags_posn
_atom_site_refinement_flags_adp
_atom_site_refinement_flags_occupancy
_atom_site_disorder_assembly
_atom_site_disorder_group
Zn1 Zn 0.32269(2) 0.0000 0.44665(2) 0.03538(9) Uani 1 2 d S T P . .
Zn2 Zn 0.24861(2) 0.05319(2) 0.5000 0.03703(9) Uani 1 2 d S T P . .
O1 O 0.28565(5) 0.0000 0.5000 0.0318(3) Uani 1 4 d S T P . .
O5 O 0.25907(5) 0.08899(4) 0.44723(4) 0.0691(4) Uani 1 1 d . . . . .
O4 O 0.31223(4) 0.05238(4) 0.41069(4) 0.0681(3) Uani 1 1 d . . . . .
C1 C 0.40390(9) 0.0000 0.5000 0.0528(7) Uani 1 4 d S T P . .
O2 O 0.38504(5) 0.0000 0.46296(6) 0.0671(5) Uani 1 2 d S T P . .
O3 O 0.18637(5) 0.03712(7) 0.5000 0.0827(6) Uani 1 2 d S T P . .
C4 C 0.16771(10) 0.0000 0.5000 0.0676(10) Uani 1 4 d S T P . .
C9 C 0.28578(6) 0.08393(6) 0.41535(6) 0.0596(4) Uani 1 1 d . . . . .
C2 C 0.45394(10) 0.0000 0.5000 0.0597(9) Uani 1 4 d S T P . .
C3 C 0.47672(8) 0.0000 0.46039(10) 0.0877(10) Uani 1 2 d S T P . .
H3 H 0.4612 0.0000 0.4335 0.105 Uiso 1 2 calc R U P . .
C13 C 0.28611(8) 0.18371(8) 0.31286(8) 0.0899(8) Uani 1 1 d . . . . .
C14 C 0.25388(7) 0.18434(8) 0.34606(7) 0.0830(7) Uani 1 1 d . . . . .
C15 C 0.25382(7) 0.15209(7) 0.37965(7) 0.0816(7) Uani 1 1 d . . . . .
H15 H 0.2323 0.1530 0.4021 0.098 Uiso 1 1 calc R U . . .
C10 C 0.28557(7) 0.11897(7) 0.37953(7) 0.0754(6) Uani 1 1 d . . . . .
C11 C 0.31764(9) 0.11826(8) 0.34609(8) 0.1018(9) Uani 1 1 d . . . . .
H11 H 0.3391 0.0958 0.3459 0.122 Uiso 1 1 calc R U . . .
C16 C 0.27714(8) 0.22247(8) 0.28233(8) 0.0873(8) Uani 1 1 d . . . . .
C18 C 0.22095(8) 0.22176(8) 0.34087(8) 0.0940(8) Uani 1 1 d . . . . .
C17 C 0.23880(8) 0.24436(8) 0.29870(8) 0.0868(7) Uani 1 1 d . . . . .
C12 C 0.31812(9) 0.15053(9) 0.31305(9) 0.1170(12) Uani 1 1 d . . . . .
H12 H 0.3400 0.1499 0.2910 0.140 Uiso 1 1 calc R U . . .
C5 C 0.11791(11) 0.0000 0.5000 0.0942(16) Uani 1 4 d S T P . .
C19 C 0.22253(13) 0.25167(11) 0.38219(10) 0.1238(13) Uani 1 1 d . . . . .
H19A H 0.2006 0.2753 0.3789 0.149 Uiso 1 1 calc R U . . .
H19B H 0.2144 0.2341 0.4082 0.149 Uiso 1 1 calc R U . . .
C24 C 0.16946(17) 0.1718(2) 0.2939(2) 0.199(2) Uani 1 1 d D . . . .
H24A H 0.1912 0.1478 0.2954 0.239 Uiso 1 1 calc R U . . .
H24B H 0.1751 0.1889 0.2670 0.239 Uiso 1 1 calc R U . . .
C23 C 0.17411(10) 0.20165(12) 0.33468(14) 0.1283(14) Uani 1 1 d . . . . .
H23A H 0.1666 0.1844 0.3611 0.154 Uiso 1 1 calc R U . . .
H23B H 0.1527 0.2258 0.3323 0.154 Uiso 1 1 calc R U . . .
C6 C 0.09478(11) 0.03831(15) 0.5000 0.182(3) Uani 1 2 d S T P . .
H6 H 0.1100 0.0654 0.5000 0.218 Uiso 1 2 calc R U P . .
C20 C 0.2676(2) 0.27237(17) 0.39000(17) 0.191(2) Uani 1 1 d D . . . .
H20A H 0.2774 0.2872 0.3629 0.229 Uiso 1 1 calc R U . . .
H20B H 0.2890 0.2490 0.3969 0.229 Uiso 1 1 calc R U . . .
C8 C 0.02487(12) 0.0000 0.5000 0.138(3) Uani 1 4 d S T P . .
C7 C 0.04811(11) 0.03814(16) 0.5000 0.202(4) Uani 1 2 d S T P . .
H7 H 0.0329 0.0652 0.5000 0.242 Uiso 1 2 calc R U P . .
C21 C 0.2668(4) 0.3077(4) 0.4299(4) 0.364(5) Uiso 1 1 d D . . . .
H21A H 0.2447 0.3307 0.4245 0.437 Uiso 1 1 calc R U . . .
H21B H 0.2604 0.2932 0.4581 0.437 Uiso 1 1 calc R U . . .
C22 C 0.3157(6) 0.3278(5) 0.4295(6) 0.658(13) Uiso 1 1 d D . . . .
H22A H 0.3185 0.3495 0.4530 0.987 Uiso 1 1 calc R U . . .
H22B H 0.3213 0.3418 0.4013 0.987 Uiso 1 1 calc R U . . .
H22C H 0.3369 0.3042 0.4342 0.987 Uiso 1 1 calc R U . . .
C25 C 0.1198(4) 0.1513(4) 0.2924(4) 0.378(6) Uiso 1 1 d D . . . .
H25A H 0.1143 0.1293 0.3155 0.453 Uiso 0.632(10) 1 calc R U P A 1
H25B H 0.0966 0.1740 0.2926 0.453 Uiso 0.632(10) 1 calc R U P A 1
H25C H 0.1058 0.1489 0.3215 0.453 Uiso 0.368(10) 1 calc R U P A 2
H25D H 0.1177 0.1234 0.2762 0.453 Uiso 0.368(10) 1 calc R U P A 2
C26A C 0.1278(7) 0.1297(7) 0.2441(7) 0.500(13) Uiso 0.632(10) 1 d D . P A 1
H26A H 0.1339 0.1530 0.2229 0.750 Uiso 0.632(10) 1 calc R U P A 1
H26B H 0.1015 0.1137 0.2350 0.750 Uiso 0.632(10) 1 calc R U P A 1
H26C H 0.1527 0.1096 0.2454 0.750 Uiso 0.632(10) 1 calc R U P A 1
C26B C 0.1031(9) 0.1952(10) 0.2634(12) 0.500(13) Uiso 0.368(10) 1 d D . P A 2
H26D H 0.1080 0.2218 0.2805 0.750 Uiso 0.368(10) 1 calc R U P A 2
H26E H 0.0718 0.1924 0.2568 0.750 Uiso 0.368(10) 1 calc R U P A 2
H26F H 0.1197 0.1968 0.2360 0.750 Uiso 0.368(10) 1 calc R U P A 2

loop_
_atom_site_aniso_label
_atom_site_aniso_U_11
_atom_site_aniso_U_22
_atom_site_aniso_U_33
_atom_site_aniso_U_23
_atom_site_aniso_U_13
_atom_site_aniso_U_12
Zn1 0.02704(13) 0.03965(14) 0.03946(14) 0.000 0.00137(9) 0.000
Zn2 0.02839(13) 0.03877(14) 0.04394(15) 0.000 0.000 0.00406(9)
O1 0.0230(7) 0.0341(8) 0.0382(9) 0.000 0.000 0.000
O5 0.0766(8) 0.0631(7) 0.0677(8) 0.0264(6) 0.0170(6) 0.0232(6)
O4 0.0719(8) 0.0651(7) 0.0674(7) 0.0286(6) 0.0193(6) 0.0216(6)
C1 0.0255(13) 0.0652(19) 0.068(2) 0.000 0.000 0.000
O2 0.0252(7) 0.1104(14) 0.0656(10) 0.000 -0.0013(7) 0.000
O3 0.0267(8) 0.0761(12) 0.1452(19) 0.000 0.000 0.0006(8)
C4 0.0242(14) 0.081(3) 0.098(3) 0.000 0.000 0.000
C9 0.0607(10) 0.0594(10) 0.0588(10) 0.0213(8) 0.0072(8) 0.0073(8)
C2 0.0249(13) 0.087(2) 0.067(2) 0.000 0.000 0.000
C3 0.0302(12) 0.166(3) 0.0666(17) 0.000 -0.0046(11) 0.000
C13 0.0896(15) 0.0898(15) 0.0902(14) 0.0434(12) 0.0446(12) 0.0436(12)
C14 0.0812(13) 0.0837(13) 0.0841(14) 0.0377(11) 0.0376(11) 0.0376(11)
C15 0.0817(13) 0.0838(13) 0.0795(13) 0.0380(11) 0.0354(11) 0.0294(11)
C10 0.0783(12) 0.0705(12) 0.0773(12) 0.0346(10) 0.0214(10) 0.0239(10)
C11 0.1042(17) 0.0981(16) 0.1032(17) 0.0568(14) 0.0515(14) 0.0556(14)
C16 0.0906(14) 0.0828(13) 0.0884(14) 0.0462(12) 0.0391(12) 0.0448(12)
C18 0.0944(16) 0.0950(15) 0.0924(15) 0.0535(13) 0.0513(13) 0.0512(13)
C17 0.0876(14) 0.0899(14) 0.0829(14) 0.0451(12) 0.0453(12) 0.0372(12)
C12 0.1148(19) 0.1162(19) 0.120(2) 0.0728(17) 0.0718(17) 0.0695(16)
C5 0.0221(16) 0.089(3) 0.171(5) 0.000 0.000 0.000
C19 0.162(3) 0.111(2) 0.098(2) 0.0429(17) 0.058(2) 0.072(2)
C24 0.143(4) 0.228(6) 0.226(6) 0.053(5) 0.000(4) -0.018(4)
C23 0.0892(18) 0.133(3) 0.163(3) 0.085(2) 0.054(2) 0.0471(18)
C6 0.0326(15) 0.090(3) 0.423(10) 0.000 0.000 0.0009(16)
C20 0.264(7) 0.162(4) 0.147(4) -0.009(3) 0.033(4) 0.018(4)
C8 0.025(2) 0.099(4) 0.289(9) 0.000 0.000 0.000
C7 0.0311(15) 0.101(3) 0.473(12) 0.000 0.000 0.0061(17)

loop_
_atom_type_symbol
_atom_type_description
_atom_type_scat_dispersion_real
_atom_type_scat_dispersion_imag
_atom_type_scat_source
C C 0.0181 0.0091 'International Tables Vol C Tables 4.2.6.8 and 6.1.1.4'
H H 0.0000 0.0000 'International Tables Vol C Tables 4.2.6.8 and 6.1.1.4'
O O 0.0492 0.0322 'International Tables Vol C Tables 4.2.6.8 and 6.1.1.4'
Zn Zn -1.5491 0.6778 'International Tables Vol C Tables 4.2.6.8 and 6.1.1.4'

loop_
_geom_angle_atom_site_label_1
_geom_angle_atom_site_label_2
_geom_angle_atom_site_label_3
_geom_angle
_geom_angle_site_symmetry_1
_geom_angle_site_symmetry_3
O4 Zn1 O4 108.88(9) . 24
O4 Zn1 O2 107.36(5) . .
O4 Zn1 O2 107.36(5) 24 .
O4 Zn1 O1 111.48(4) . .
O4 Zn1 O1 111.48(4) 24 .
O2 Zn1 O1 110.11(6) . .
O3 Zn2 O5 107.17(5) . .
O3 Zn2 O5 107.17(5) . 22_556
O5 Zn2 O5 109.49(9) . 22_556
O3 Zn2 O1 110.38(7) . .
O5 Zn2 O1 111.24(4) . .
O5 Zn2 O1 111.23(4) 22_556 .
Zn2 O1 Zn2 110.29(8) . 11_556
Zn2 O1 Zn1 109.020(5) . .
Zn2 O1 Zn1 109.019(5) 11_556 .
Zn2 O1 Zn1 109.021(5) . 22_556
Zn2 O1 Zn1 109.020(5) 11_556 22_556
Zn1 O1 Zn1 110.46(8) . 22_556
C9 O5 Zn2 131.11(11) . .
C9 O4 Zn1 131.32(11) . .
O2 C1 O2 126.0(3) . 22_556
O2 C1 C2 116.99(13) . .
O2 C1 C2 116.99(13) 22_556 .
C1 O2 Zn1 131.66(16) . .
C4 O3 Zn2 131.17(18) . .
O3 C4 O3 126.6(3) 11_556 .
O3 C4 C5 116.70(15) 11_556 .
O3 C4 C5 116.69(15) . .
O4 C9 O5 125.78(15) . .
O4 C9 C10 117.04(15) . .
O5 C9 C10 117.18(15) . .
C3 C2 C3 120.2(3) . 22_556
C3 C2 C1 119.90(15) . .
C3 C2 C1 119.90(15) 22_556 .
C2 C3 C3 119.90(15) . 10_655
C12 C13 C14 119.37(18) . .
C12 C13 C16 133.07(18) . .
C14 C13 C16 107.57(16) . .
C13 C14 C15 120.61(17) . .
C13 C14 C18 113.17(16) . .
C15 C14 C18 126.22(17) . .
C10 C15 C14 119.81(17) . .
C15 C10 C11 119.46(17) . .
C15 C10 C9 120.39(17) . .
C11 C10 C9 120.15(16) . .
C12 C11 C10 120.84(18) . .
C17 C16 C17 119.80(18) 2 .
C17 C16 C13 133.15(17) 2 .
C17 C16 C13 107.05(16) . .
C14 C18 C19 109.5(2) . .
C14 C18 C17 100.74(15) . .
C19 C18 C17 113.5(2) . .
C14 C18 C23 108.6(2) . .
C19 C18 C23 110.8(2) . .
C17 C18 C23 113.1(2) . .
C16 C17 C16 120.19(18) 3 .
C16 C17 C18 128.32(17) 3 .
C16 C17 C18 111.47(16) . .
C13 C12 C11 119.90(19) . .
C6 C5 C6 117.8(4) 11_556 .
C6 C5 C4 121.1(2) 11_556 .
C6 C5 C4 121.1(2) . .
C20 C19 C18 113.3(3) . .
C23 C24 C25 109.4(6) . .
C24 C23 C18 114.3(3) . .
C5 C6 C7 120.9(4) . .
C19 C20 C21 112.1(6) . .
C7 C8 C7 117.3(4) . 11_556
C7 C8 C8 121.4(2) . 13_556
C7 C8 C8 121.4(2) 11_556 13_556
C8 C7 C6 121.6(4) . .
C22 C21 C20 103.5(9) . .
C26A C25 C24 92.3(11) . .
C24 C25 C26B 89.5(12) . .

loop_
_geom_bond_atom_site_label_1
_geom_bond_atom_site_label_2
_geom_bond_distance
_geom_bond_site_symmetry_2
Zn1 O4 1.9276(11) .
Zn1 O4 1.9277(11) 24
Zn1 O2 1.9292(14) .
Zn1 O1 1.9443(9) .
Zn2 O3 1.9243(16) .
Zn2 O5 1.9345(11) .
Zn2 O5 1.9346(11) 22_556
Zn2 O1 1.9403(9) .
O1 Zn2 1.9403(9) 11_556
O1 Zn1 1.9444(9) 22_556
O5 C9 1.254(2) .
O4 C9 1.240(2) .
C1 O2 1.244(2) .
C1 O2 1.244(2) 22_556
C1 C2 1.498(4) .
O3 C4 1.244(2) .
C4 O3 1.244(2) 11_556
C4 C5 1.491(4) .
C9 C10 1.500(2) .
C2 C3 1.368(3) .
C2 C3 1.368(3) 22_556
C3 C3 1.394(5) 10_655
C13 C12 1.380(3) .
C13 C14 1.385(3) .
C13 C16 1.501(2) .
C14 C15 1.394(3) .
C14 C18 1.500(3) .
C15 C10 1.374(3) .
C10 C11 1.387(3) .
C11 C12 1.383(3) .
C16 C17 1.395(3) 2
C16 C17 1.410(3) .
C18 C19 1.528(4) .
C18 C17 1.529(2) .
C18 C23 1.537(4) .
C17 C16 1.395(3) 3
C5 C6 1.339(4) 11_556
C5 C6 1.340(4) .
C19 C20 1.503(6) .
C24 C23 1.519(6) .
C24 C25 1.610(11) .
C6 C7 1.397(4) .
C20 C21 1.594(10) .
C8 C7 1.337(5) .
C8 C7 1.337(5) 11_556
C8 C8 1.489(7) 13_556
C21 C22 1.581(13) .
C25 C26A 1.603(18) .
C25 C26B 1.65(2) .

loop_
_geom_torsion_atom_site_label_1
_geom_torsion_atom_site_label_2
_geom_torsion_atom_site_label_3
_geom_torsion_atom_site_label_4
_geom_torsion
_geom_torsion_site_symmetry_1
_geom_torsion_site_symmetry_4
O2 C1 O2 Zn1 0.000(0) 22_556 .
C2 C1 O2 Zn1 180.000(0) . .
Zn2 O3 C4 O3 0.0 . 11_556
Zn2 O3 C4 C5 180.0 . .
Zn1 O4 C9 O5 1.6(3) . .
Zn1 O4 C9 C10 -178.04(15) . .
Zn2 O5 C9 O4 1.2(3) . .
Zn2 O5 C9 C10 -179.20(15) . .
O2 C1 C2 C3 0.000(0) . .
O2 C1 C2 C3 180.000(0) 22_556 .
O2 C1 C2 C3 180.000(0) . 22_556
O2 C1 C2 C3 0.000(0) 22_556 22_556
C3 C2 C3 C3 0.000(0) 22_556 10_655
C1 C2 C3 C3 180.000(0) . 10_655
C12 C13 C14 C15 0.5(5) . .
C16 C13 C14 C15 -179.8(3) . .
C12 C13 C14 C18 -178.9(3) . .
C16 C13 C14 C18 0.8(4) . .
C13 C14 C15 C10 -1.0(4) . .
C18 C14 C15 C10 178.3(3) . .
C14 C15 C10 C11 0.6(4) . .
C14 C15 C10 C9 -179.7(2) . .
O4 C9 C10 C15 172.5(2) . .
O5 C9 C10 C15 -7.2(3) . .
O4 C9 C10 C11 -7.8(3) . .
O5 C9 C10 C11 172.6(2) . .
C15 C10 C11 C12 0.2(5) . .
C9 C10 C11 C12 -179.5(3) . .
C12 C13 C16 C17 -1.8(6) . 2
C14 C13 C16 C17 178.6(3) . 2
C12 C13 C16 C17 178.7(4) . .
C14 C13 C16 C17 -0.9(3) . .
C13 C14 C18 C19 -120.2(3) . .
C15 C14 C18 C19 60.4(4) . .
C13 C14 C18 C17 -0.4(3) . .
C15 C14 C18 C17 -179.8(3) . .
C13 C14 C18 C23 118.7(3) . .
C15 C14 C18 C23 -60.7(4) . .
C17 C16 C17 C16 -0.2(6) 2 3
C13 C16 C17 C16 179.4(2) . 3
C17 C16 C17 C18 -178.9(2) 2 .
C13 C16 C17 C18 0.7(3) . .
C14 C18 C17 C16 -178.8(3) . 3
C19 C18 C17 C16 -61.9(4) . 3
C23 C18 C17 C16 65.4(4) . 3
C14 C18 C17 C16 -0.2(3) . .
C19 C18 C17 C16 116.7(3) . .
C23 C18 C17 C16 -116.0(3) . .
C14 C13 C12 C11 0.3(5) . .
C16 C13 C12 C11 -179.3(3) . .
C10 C11 C12 C13 -0.7(5) . .
O3 C4 C5 C6 0.0 11_556 11_556
O3 C4 C5 C6 180.0 . 11_556
O3 C4 C5 C6 180.0 11_556 .
O3 C4 C5 C6 0.0 . .
C14 C18 C19 C20 60.2(3) . .
C17 C18 C19 C20 -51.4(3) . .
C23 C18 C19 C20 -180.0(3) . .
C25 C24 C23 C18 177.6(6) . .
C14 C18 C23 C24 -60.3(3) . .
C19 C18 C23 C24 179.4(3) . .
C17 C18 C23 C24 50.6(4) . .
C6 C5 C6 C7 0.0 11_556 .
C4 C5 C6 C7 180.0 . .
C18 C19 C20 C21 173.4(5) . .
C7 C8 C7 C6 0.0 11_556 .
C8 C8 C7 C6 180.0 13_556 .
C5 C6 C7 C8 0.0 . .
C19 C20 C21 C22 -175.5(9) . .
C23 C24 C25 C26A 172.8(10) . .
C23 C24 C25 C26B 89.1(15) . .
